data_7052889
loop_
_publ_author_name
'Xiong, Jun'
'Niu, Yujuan'
'Xu, Haisheng'
'Cao, Guolei'
'Liu, Bin'
'Hu, Huaiming'
'Xue, Ganglin'

_publ_section_title
;
 Charge-transfer salts based on Lindqvist and Keggin polyoxoanion
 acceptors and ferrocenyl cationic donors
;
_journal_issue 5
_journal_name_full 'New Journal of Chemistry'
_journal_page_first 1224
_journal_paper_doi 10.1039/c2nj20911j
_journal_volume 36
_journal_year 2012
_chemical_formula_sum 'C58 H52 Fe2 O19 P2 W6'
_chemical_formula_weight 2329.74
_chemical_name_systematic
;

?

;
_space_group_IT_number 2
_symmetry_cell_setting triclinic
_symmetry_space_group_name_Hall '-P 1'
_symmetry_space_group_name_H-M 'P -1'
_atom_sites_solution_hydrogens geom
_atom_sites_solution_primary direct
_atom_sites_solution_secondary difmap
_audit_creation_method SHELXL-97
_cell_angle_alpha 79.488(4)
_cell_angle_beta 69.270(2)
_cell_angle_gamma 63.598(2)
_cell_formula_units_Z 1
_cell_length_a 10.959(2)
_cell_length_b 12.295(4)
_cell_length_c 13.315(3)
_cell_measurement_reflns_used 3110
_cell_measurement_temperature 296(2)
_cell_measurement_theta_max 27.80
_cell_measurement_theta_min 2.51
_cell_volume 1502.2(7)
_computing_cell_refinement 'Bruker SAINT'
_computing_data_collection 'Bruker APEX2'
_computing_data_reduction 'Bruker SAINT'
_computing_molecular_graphics 'Bruker SHELXTL'
_computing_publication_material 'Bruker SHELXTL'
_computing_structure_refinement 'SHELXL-97 (Sheldrick, 1997)'
_computing_structure_solution 'SHELXS-97 (Sheldrick, 1990)'
_diffrn_ambient_temperature 296(2)
_diffrn_measured_fraction_theta_full 0.976
_diffrn_measured_fraction_theta_max 0.976
_diffrn_measurement_device_type 'Bruker APEX-II CCD'
_diffrn_measurement_method '\f and \w scans'
_diffrn_radiation_monochromator graphite
_diffrn_radiation_source 'fine-focus sealed tube'
_diffrn_radiation_type MoK\a
_diffrn_radiation_wavelength 0.71073
_diffrn_reflns_av_R_equivalents 0.0255
_diffrn_reflns_av_sigmaI/netI 0.0494
_diffrn_reflns_limit_h_max 13
_diffrn_reflns_limit_h_min -13
_diffrn_reflns_limit_k_max 14
_diffrn_reflns_limit_k_min -14
_diffrn_reflns_limit_l_max 9
_diffrn_reflns_limit_l_min -15
_diffrn_reflns_number 7526
_diffrn_reflns_theta_full 25.05
_diffrn_reflns_theta_max 25.05
_diffrn_reflns_theta_min 2.18
_diffrn_standards_decay_% 0
_diffrn_standards_number 0
_exptl_absorpt_coefficient_mu 12.029
_exptl_absorpt_correction_T_max 0.219
_exptl_absorpt_correction_T_min 0.124
_exptl_absorpt_correction_type multi-scan
_exptl_absorpt_process_details sadabs
_exptl_crystal_colour brown
_exptl_crystal_density_diffrn 2.575
_exptl_crystal_density_method 'not measured'
_exptl_crystal_description block
_exptl_crystal_F_000 1078
_exptl_crystal_size_max 0.22
_exptl_crystal_size_mid 0.16
_exptl_crystal_size_min 0.13
_refine_diff_density_max 1.121
_refine_diff_density_min -1.334
_refine_diff_density_rms 0.172
_refine_ls_extinction_coef 0.00232(15)
_refine_ls_extinction_expression Fc^*^=kFc[1+0.001xFc^2^\l^3^/sin(2\q)]^-1/4^
_refine_ls_extinction_method SHELXL
_refine_ls_goodness_of_fit_ref 1.042
_refine_ls_hydrogen_treatment constr
_refine_ls_matrix_type full
_refine_ls_number_parameters 395
_refine_ls_number_reflns 5196
_refine_ls_number_restraints 0
_refine_ls_restrained_S_all 1.042
_refine_ls_R_factor_all 0.0431
_refine_ls_R_factor_gt 0.0348
_refine_ls_shift/su_max 0.000
_refine_ls_shift/su_mean 0.000
_refine_ls_structure_factor_coef Fsqd
_refine_ls_weighting_details 'calc w=1/[\s^2^(Fo^2^)+(0.0322P)^2^+3.4877P] where P=(Fo^2^+2Fc^2^)/3'
_refine_ls_weighting_scheme calc
_refine_ls_wR_factor_gt 0.0782
_refine_ls_wR_factor_ref 0.0846
_reflns_number_gt 4354
_reflns_number_total 5196
_reflns_threshold_expression >2sigma(I)
_cod_data_source_file c2nj20911j.txt
_cod_data_source_block xb4317
_cod_depositor_comments
;
The following automatic conversions were performed:

'_symmetry_cell_setting' value 'Triclinic' changed to 'triclinic'
according to /home/saulius/struct/CIF-dictionaries/cif_core.dic
dictionary named 'cif_core.dic' version 2.4.1 from 2010-06-29.

Automatic conversion script
Id: cif_fix_values 1715 2011-07-08 13:25:40Z adriana 
;
_cod_original_cell_volume 1502.3(6)
_cod_original_sg_symbol_H-M P-1
_cod_database_code 7052889

loop_
_symmetry_equiv_pos_as_xyz
'x, y, z'
'-x, -y, -z'

loop_
_atom_site_label
_atom_site_type_symbol
_atom_site_fract_x
_atom_site_fract_y
_atom_site_fract_z
_atom_site_U_iso_or_equiv
_atom_site_adp_type
_atom_site_occupancy
_atom_site_symmetry_multiplicity
_atom_site_calc_flag
_atom_site_refinement_flags
W1 W 0.28592(4) 0.48712(3) 0.10560(3) 0.03591(12) Uani 1 1 d .
W2 W 0.56787(4) 0.32394(3) -0.08590(3) 0.03976(13) Uani 1 1 d .
W3 W 0.60887(4) 0.38353(3) 0.12781(3) 0.04056(13) Uani 1 1 d .
Fe1 Fe -0.21336(13) 0.44434(11) 0.48116(9) 0.0356(3) Uani 1 1 d .
P1 P 0.0942(2) 0.14201(19) 0.22102(16) 0.0325(5) Uani 1 1 d .
O1 O 0.5000 0.5000 0.0000 0.0283(16) Uani 1 2 d S
O2 O 0.1317(7) 0.4758(6) 0.1841(5) 0.0564(18) Uani 1 1 d .
O3 O 0.2736(6) 0.6285(5) 0.1536(4) 0.0424(14) Uani 1 1 d .
O4 O 0.2413(6) 0.5804(6) -0.0179(5) 0.0470(15) Uani 1 1 d .
O5 O 0.3828(6) 0.3487(5) 0.0182(5) 0.0444(15) Uani 1 1 d .
O6 O 0.4166(6) 0.3952(5) 0.1867(4) 0.0446(15) Uani 1 1 d .
O7 O 0.6200(8) 0.1948(6) -0.1482(6) 0.065(2) Uani 1 1 d .
O8 O 0.6441(6) 0.2661(5) 0.0332(5) 0.0452(15) Uani 1 1 d .
O9 O 0.6891(8) 0.2992(7) 0.2209(6) 0.073(2) Uani 1 1 d .
O10 O 0.5341(7) 0.5472(6) 0.1703(5) 0.0462(15) Uani 1 1 d .
C1 C -0.3767(10) 0.6044(9) 0.5386(8) 0.056(3) Uani 1 1 d .
H1 H -0.4579 0.6136 0.5972 0.068 Uiso 1 1 calc R
H23 H 0.3466 0.0163 0.0512 0.068 Uiso 1 1 d R
C2 C -0.3620(12) 0.5907(9) 0.4321(10) 0.066(3) Uani 1 1 d .
H2 H -0.4308 0.5889 0.4076 0.079 Uiso 1 1 calc R
C3 C -0.2216(12) 0.5800(9) 0.3681(9) 0.064(3) Uani 1 1 d .
H3 H -0.1828 0.5715 0.2940 0.077 Uiso 1 1 calc R
C4 C -0.1537(12) 0.5848(9) 0.4365(9) 0.060(3) Uani 1 1 d .
H4 H -0.0601 0.5777 0.4162 0.072 Uiso 1 1 calc R
C5 C -0.2503(12) 0.6022(8) 0.5423(8) 0.054(3) Uani 1 1 d .
H5 H -0.2326 0.6105 0.6032 0.065 Uiso 1 1 calc R
C6 C -0.0987(9) 0.2871(7) 0.4011(6) 0.0350(19) Uani 1 1 d .
C7 C -0.2381(9) 0.2958(8) 0.4608(7) 0.041(2) Uani 1 1 d .
H7 H -0.3043 0.2950 0.4328 0.049 Uiso 1 1 calc R
H21 H 0.3195 0.2402 -0.2066 0.049 Uiso 1 1 d R
H19 H 0.0053 0.3379 0.0708 0.049 Uiso 1 1 d R
C8 C -0.2594(11) 0.3060(9) 0.5715(7) 0.049(2) Uani 1 1 d .
H8 H -0.3421 0.3134 0.6281 0.059 Uiso 1 1 calc R
C9 C -0.1320(10) 0.3031(8) 0.5802(7) 0.048(2) Uani 1 1 d .
H9 H -0.1166 0.3090 0.6430 0.058 Uiso 1 1 calc R
H22 H 0.4427 0.0614 -0.1268 0.058 Uiso 1 1 d R
H20 H 0.1038 0.3753 -0.1097 0.058 Uiso 1 1 d R
C10 C -0.0322(10) 0.2895(8) 0.4742(7) 0.046(2) Uani 1 1 d .
H10 H 0.0607 0.2832 0.4563 0.055 Uiso 1 1 calc R
C11 C -0.0361(8) 0.2859(7) 0.2806(6) 0.0335(18) Uani 1 1 d .
H11A H 0.0085 0.3428 0.2588 0.040 Uiso 1 1 calc R
H11B H -0.1144 0.3163 0.2505 0.040 Uiso 1 1 calc R
C12 C 0.2374(9) 0.0835(7) 0.2779(6) 0.0328(18) Uani 1 1 d .
C13 C 0.2701(10) -0.0236(8) 0.3379(7) 0.043(2) Uani 1 1 d .
C14 C 0.3809(10) -0.0638(9) 0.3827(7) 0.050(2) Uani 1 1 d .
H14 H 0.4012 -0.1357 0.4237 0.060 Uiso 1 1 calc R
C15 C 0.4612(10) 0.0029(9) 0.3664(8) 0.050(2) Uani 1 1 d .
C16 C 0.4289(10) 0.1079(10) 0.3068(8) 0.054(3) Uani 1 1 d .
C17 C 0.3178(10) 0.1507(8) 0.2626(8) 0.045(2) Uani 1 1 d .
C18 C 0.1658(9) 0.1729(7) 0.0800(6) 0.0324(18) Uani 1 1 d .
H15 H 0.1264 0.1569 0.1523 0.039 Uiso 1 1 calc R
H13 H 0.2126 -0.0654 0.3494 0.039 Uiso 1 1 d R
H17 H 0.2951 0.2251 0.2217 0.039 Uiso 1 1 d R
H16 H 0.4822 0.1534 0.2932 0.039 Uiso 1 1 d R
C19 C 0.0932(10) 0.2809(8) 0.0310(7) 0.047(2) Uani 1 1 d .
C20 C 0.1536(11) 0.3027(9) -0.0766(7) 0.052(2) Uani 1 1 d .
C21 C 0.2828(10) 0.2216(9) -0.1342(7) 0.047(2) Uani 1 1 d .
C22 C 0.3551(10) 0.1154(10) -0.0862(7) 0.051(2) Uani 1 1 d .
C23 C 0.2968(10) 0.0891(8) 0.0211(7) 0.047(2) Uani 1 1 d .
C24 C 0.0147(9) 0.0383(8) 0.2388(7) 0.0367(19) Uani 1 1 d .
C25 C -0.0709(10) 0.0180(9) 0.3395(7) 0.048(2) Uani 1 1 d .
H25 H -0.0849 0.0566 0.3991 0.058 Uiso 1 1 calc R
C26 C -0.1352(10) -0.0606(9) 0.3503(9) 0.054(3) Uani 1 1 d .
H26 H -0.1941 -0.0727 0.4174 0.065 Uiso 1 1 calc R
C27 C -0.1135(12) -0.1198(10) 0.2651(9) 0.064(3) Uani 1 1 d .
H27 H -0.1580 -0.1716 0.2743 0.076 Uiso 1 1 calc R
C28 C -0.0257(13) -0.1041(11) 0.1642(10) 0.071(3) Uani 1 1 d .
H28 H -0.0087 -0.1467 0.1062 0.085 Uiso 1 1 calc R
C29 C 0.0358(11) -0.0239(9) 0.1518(8) 0.053(2) Uani 1 1 d .
H29 H 0.0926 -0.0109 0.0841 0.063 Uiso 1 1 calc R

loop_
_atom_site_aniso_label
_atom_site_aniso_U_11
_atom_site_aniso_U_22
_atom_site_aniso_U_33
_atom_site_aniso_U_23
_atom_site_aniso_U_13
_atom_site_aniso_U_12
W1 0.0309(2) 0.0410(2) 0.0359(2) 0.00099(15) -0.00443(14) -0.02019(16)
W2 0.0430(2) 0.0381(2) 0.0403(2) -0.00917(15) -0.00603(16) -0.02080(18)
W3 0.0397(2) 0.0494(2) 0.0344(2) 0.00901(16) -0.01714(16) -0.01960(18)
Fe1 0.0343(7) 0.0382(7) 0.0293(6) -0.0003(5) -0.0058(5) -0.0141(6)
P1 0.0364(12) 0.0345(12) 0.0268(11) 0.0011(9) -0.0093(9) -0.0160(10)
O1 0.024(4) 0.035(4) 0.031(4) 0.003(3) -0.012(3) -0.016(3)
O2 0.041(4) 0.063(5) 0.061(4) 0.003(3) 0.000(3) -0.031(4)
O3 0.040(3) 0.043(4) 0.035(3) -0.006(3) 0.003(3) -0.019(3)
O4 0.040(4) 0.053(4) 0.051(4) 0.004(3) -0.022(3) -0.018(3)
O5 0.045(4) 0.042(4) 0.053(4) -0.004(3) -0.013(3) -0.024(3)
O6 0.040(3) 0.051(4) 0.035(3) 0.012(3) -0.003(3) -0.024(3)
O7 0.070(5) 0.051(4) 0.074(5) -0.027(4) -0.009(4) -0.026(4)
O8 0.046(4) 0.035(3) 0.051(4) 0.005(3) -0.014(3) -0.016(3)
O9 0.067(5) 0.091(6) 0.066(5) 0.025(4) -0.039(4) -0.033(5)
O10 0.046(4) 0.064(4) 0.036(3) -0.007(3) -0.013(3) -0.028(3)
C1 0.039(6) 0.048(6) 0.050(6) 0.001(5) 0.002(4) -0.005(5)
C2 0.062(7) 0.045(6) 0.080(8) 0.002(5) -0.041(7) -0.001(5)
C3 0.066(7) 0.041(6) 0.043(6) 0.014(5) -0.006(5) 0.001(5)
C4 0.064(7) 0.042(6) 0.064(7) -0.002(5) -0.005(6) -0.024(5)
C5 0.072(7) 0.033(5) 0.054(6) -0.015(4) -0.009(5) -0.022(5)
C6 0.034(5) 0.040(5) 0.031(4) 0.001(4) -0.007(4) -0.018(4)
C7 0.044(5) 0.039(5) 0.043(5) -0.001(4) -0.013(4) -0.020(4)
C8 0.054(6) 0.051(6) 0.042(5) 0.007(4) -0.008(4) -0.029(5)
C9 0.058(6) 0.048(6) 0.034(5) 0.005(4) -0.014(4) -0.021(5)
C10 0.041(5) 0.047(6) 0.050(6) 0.001(4) -0.019(4) -0.016(5)
C11 0.027(4) 0.032(4) 0.040(5) 0.001(4) -0.012(4) -0.012(4)
C12 0.035(4) 0.033(4) 0.028(4) -0.002(3) -0.009(3) -0.013(4)
C13 0.051(6) 0.040(5) 0.040(5) 0.004(4) -0.013(4) -0.023(5)
C14 0.053(6) 0.058(6) 0.040(5) 0.011(4) -0.022(5) -0.022(5)
C15 0.052(6) 0.056(6) 0.044(5) 0.007(5) -0.021(5) -0.022(5)
C16 0.040(5) 0.074(7) 0.067(7) -0.003(5) -0.020(5) -0.035(5)
C17 0.051(6) 0.031(5) 0.057(6) 0.009(4) -0.021(5) -0.021(4)
C18 0.039(5) 0.033(5) 0.029(4) 0.000(3) -0.012(4) -0.017(4)
C19 0.042(5) 0.043(5) 0.038(5) 0.003(4) -0.009(4) -0.006(4)
C20 0.059(6) 0.061(6) 0.033(5) 0.022(5) -0.023(5) -0.025(5)
C21 0.044(6) 0.067(7) 0.027(5) -0.004(4) -0.004(4) -0.024(5)
C22 0.033(5) 0.065(7) 0.040(5) -0.011(5) -0.003(4) -0.010(5)
C23 0.043(5) 0.042(5) 0.044(5) 0.004(4) -0.012(4) -0.011(4)
C24 0.028(4) 0.042(5) 0.046(5) -0.002(4) -0.013(4) -0.019(4)
C25 0.050(6) 0.054(6) 0.043(5) -0.004(4) -0.006(4) -0.030(5)
C26 0.048(6) 0.047(6) 0.065(7) 0.006(5) -0.011(5) -0.025(5)
C27 0.069(7) 0.069(7) 0.080(8) 0.010(6) -0.033(6) -0.049(7)
C28 0.097(9) 0.081(8) 0.070(8) 0.004(6) -0.037(7) -0.062(8)
C29 0.063(7) 0.060(7) 0.049(6) -0.001(5) -0.020(5) -0.036(6)

loop_
_atom_type_symbol
_atom_type_description
_atom_type_scat_dispersion_real
_atom_type_scat_dispersion_imag
_atom_type_scat_source
O O 0.0106 0.0060 'International Tables Vol C Tables 4.2.6.8 and 6.1.1.4'
W W -0.8490 6.8722 'International Tables Vol C Tables 4.2.6.8 and 6.1.1.4'
C C 0.0033 0.0016 'International Tables Vol C Tables 4.2.6.8 and 6.1.1.4'
Fe Fe 0.3463 0.8444 'International Tables Vol C Tables 4.2.6.8 and 6.1.1.4'
H H 0.0000 0.0000 'International Tables Vol C Tables 4.2.6.8 and 6.1.1.4'
P P 0.1023 0.0942 'International Tables Vol C Tables 4.2.6.8 and 6.1.1.4'

loop_
_geom_angle_atom_site_label_1
_geom_angle_atom_site_label_2
_geom_angle_atom_site_label_3
_geom_angle
_geom_angle_site_symmetry_1
_geom_angle_site_symmetry_3
O2 W1 O3 103.7(3) . .
O2 W1 O5 103.8(3) . .
O3 W1 O5 152.5(2) . .
O2 W1 O4 104.7(3) . .
O3 W1 O4 87.7(3) . .
O5 W1 O4 86.8(3) . .
O2 W1 O6 103.0(3) . .
O3 W1 O6 87.0(3) . .
O5 W1 O6 85.4(3) . .
O4 W1 O6 152.3(2) . .
O2 W1 O1 178.9(2) . .
O3 W1 O1 76.43(16) . .
O5 W1 O1 76.08(17) . .
O4 W1 O1 76.39(18) . .
O6 W1 O1 75.92(15) . .
O7 W2 O10 105.0(3) . 2_665
O7 W2 O8 103.4(3) . .
O10 W2 O8 151.6(3) 2_665 .
O7 W2 O5 105.1(3) . .
O10 W2 O5 86.8(3) 2_665 .
O8 W2 O5 86.6(3) . .
O7 W2 O3 103.8(3) . 2_665
O10 W2 O3 86.6(3) 2_665 2_665
O8 W2 O3 85.9(2) . 2_665
O5 W2 O3 151.1(2) . 2_665
O7 W2 O1 179.1(3) . .
O10 W2 O1 75.64(18) 2_665 .
O8 W2 O1 75.93(18) . .
O5 W2 O1 75.52(17) . .
O3 W2 O1 75.54(17) 2_665 .
O9 W3 O8 103.9(3) . .
O9 W3 O10 103.9(3) . .
O8 W3 O10 152.2(3) . .
O9 W3 O6 104.2(3) . .
O8 W3 O6 87.2(3) . .
O10 W3 O6 87.3(3) . .
O9 W3 O4 103.6(3) . 2_665
O8 W3 O4 86.7(3) . 2_665
O10 W3 O4 85.5(3) . 2_665
O6 W3 O4 152.2(2) . 2_665
O9 W3 O1 179.5(3) . .
O8 W3 O1 76.37(17) . .
O10 W3 O1 75.86(17) . .
O6 W3 O1 76.17(16) . .
O4 W3 O1 76.03(17) 2_665 .
C2 Fe1 C6 123.1(4) . .
C2 Fe1 C3 41.5(4) . .
C6 Fe1 C3 106.3(4) . .
C2 Fe1 C1 40.7(4) . .
C6 Fe1 C1 160.5(4) . .
C3 Fe1 C1 68.4(4) . .
C2 Fe1 C4 68.5(5) . .
C6 Fe1 C4 121.1(4) . .
C3 Fe1 C4 40.0(4) . .
C1 Fe1 C4 67.8(4) . .
C2 Fe1 C10 159.9(4) . .
C6 Fe1 C10 40.9(3) . .
C3 Fe1 C10 122.7(4) . .
C1 Fe1 C10 157.8(4) . .
C4 Fe1 C10 107.2(4) . .
C2 Fe1 C7 107.2(4) . .
C6 Fe1 C7 40.8(3) . .
C3 Fe1 C7 121.7(4) . .
C1 Fe1 C7 124.7(4) . .
C4 Fe1 C7 156.8(4) . .
C10 Fe1 C7 68.5(4) . .
C2 Fe1 C9 157.7(4) . .
C6 Fe1 C9 69.3(4) . .
C3 Fe1 C9 159.3(4) . .
C1 Fe1 C9 122.2(4) . .
C4 Fe1 C9 123.7(4) . .
C10 Fe1 C9 41.1(4) . .
C7 Fe1 C9 69.0(4) . .
C2 Fe1 C8 122.0(5) . .
C6 Fe1 C8 68.9(4) . .
C3 Fe1 C8 158.2(5) . .
C1 Fe1 C8 108.5(4) . .
C4 Fe1 C8 160.7(4) . .
C10 Fe1 C8 68.5(4) . .
C7 Fe1 C8 41.0(3) . .
C9 Fe1 C8 40.8(4) . .
C2 Fe1 C5 68.0(4) . .
C6 Fe1 C5 157.4(4) . .
C3 Fe1 C5 67.8(4) . .
C1 Fe1 C5 39.8(4) . .
C4 Fe1 C5 40.5(4) . .
C10 Fe1 C5 122.4(4) . .
C7 Fe1 C5 161.0(4) . .
C9 Fe1 C5 108.0(4) . .
C8 Fe1 C5 124.6(4) . .
C24 P1 C12 112.0(4) . .
C24 P1 C18 110.2(4) . .
C12 P1 C18 107.8(4) . .
C24 P1 C11 111.4(4) . .
C12 P1 C11 108.5(4) . .
C18 P1 C11 106.9(4) . .
W3 O1 W3 180.0 . 2_665
W3 O1 W2 90.11(2) . 2_665
W3 O1 W2 89.89(2) 2_665 2_665
W3 O1 W2 89.89(2) . .
W3 O1 W2 90.11(2) 2_665 .
W2 O1 W2 180.000(16) 2_665 .
W3 O1 W1 90.058(19) . .
W3 O1 W1 89.942(19) 2_665 .
W2 O1 W1 89.927(16) 2_665 .
W2 O1 W1 90.073(15) . .
W3 O1 W1 89.942(19) . 2_665
W3 O1 W1 90.058(19) 2_665 2_665
W2 O1 W1 90.073(16) 2_665 2_665
W2 O1 W1 89.927(15) . 2_665
W1 O1 W1 180.00(2) . 2_665
W1 O3 W2 118.1(3) . 2_665
W1 O4 W3 117.6(3) . 2_665
W1 O5 W2 118.3(3) . .
W3 O6 W1 117.8(3) . .
W3 O8 W2 117.8(3) . .
W3 O10 W2 118.4(3) . 2_665
C5 C1 C2 109.0(9) . .
C5 C1 Fe1 71.3(5) . .
C2 C1 Fe1 69.0(6) . .
C5 C1 H1 125.5 . .
C2 C1 H1 125.5 . .
Fe1 C1 H1 125.8 . .
C1 C2 C3 107.2(10) . .
C1 C2 Fe1 70.4(6) . .
C3 C2 Fe1 69.9(6) . .
C1 C2 H2 126.4 . .
C3 C2 H2 126.4 . .
Fe1 C2 H2 125.0 . .
C4 C3 C2 107.5(10) . .
C4 C3 Fe1 70.1(5) . .
C2 C3 Fe1 68.6(5) . .
C4 C3 H3 126.2 . .
C2 C3 H3 126.2 . .
Fe1 C3 H3 126.6 . .
C3 C4 C5 108.8(10) . .
C3 C4 Fe1 69.9(6) . .
C5 C4 Fe1 70.9(5) . .
C3 C4 H4 125.6 . .
C5 C4 H4 125.6 . .
Fe1 C4 H4 125.2 . .
C1 C5 C4 107.4(10) . .
C1 C5 Fe1 68.9(5) . .
C4 C5 Fe1 68.6(5) . .
C1 C5 H5 126.3 . .
C4 C5 H5 126.3 . .
Fe1 C5 H5 127.8 . .
C7 C6 C10 108.0(7) . .
C7 C6 C11 126.1(7) . .
C10 C6 C11 125.7(7) . .
C7 C6 Fe1 70.2(5) . .
C10 C6 Fe1 70.0(5) . .
C11 C6 Fe1 121.6(6) . .
C6 C7 C8 108.1(8) . .
C6 C7 Fe1 69.1(5) . .
C8 C7 Fe1 69.8(5) . .
C6 C7 H7 125.9 . .
C8 C7 H7 125.9 . .
Fe1 C7 H7 126.8 . .
C9 C8 C7 108.1(8) . .
C9 C8 Fe1 69.5(5) . .
C7 C8 Fe1 69.3(5) . .
C9 C8 H8 125.9 . .
C7 C8 H8 125.9 . .
Fe1 C8 H8 126.9 . .
C8 C9 C10 107.2(8) . .
C8 C9 Fe1 69.7(5) . .
C10 C9 Fe1 69.3(5) . .
C8 C9 H9 126.4 . .
C10 C9 H9 126.4 . .
Fe1 C9 H9 126.2 . .
C6 C10 C9 108.6(8) . .
C6 C10 Fe1 69.1(5) . .
C9 C10 Fe1 69.7(5) . .
C6 C10 H10 125.7 . .
C9 C10 H10 125.7 . .
Fe1 C10 H10 127.1 . .
C6 C11 P1 117.3(6) . .
C6 C11 H11A 108.0 . .
P1 C11 H11A 108.0 . .
C6 C11 H11B 108.0 . .
P1 C11 H11B 108.0 . .
H11A C11 H11B 107.2 . .
C13 C12 C17 118.7(8) . .
C13 C12 P1 122.8(6) . .
C17 C12 P1 118.5(6) . .
C12 C13 C14 120.5(8) . .
C12 C13 H13 117.2 . .
C14 C13 H13 122.2 . .
C15 C14 C13 120.5(8) . .
C15 C14 H14 119.8 . .
C13 C14 H14 119.8 . .
C16 C15 C14 118.7(8) . .
C15 C16 C17 122.0(8) . .
C15 C16 H16 120.5 . .
C17 C16 H16 117.5 . .
C16 C17 C12 119.6(8) . .
C16 C17 H17 121.3 . .
C12 C17 H17 119.0 . .
C23 C18 C19 120.1(8) . .
C23 C18 P1 119.2(6) . .
C19 C18 P1 120.7(6) . .
C23 C18 H15 120.0 . .
C19 C18 H15 120.0 . .
P1 C18 H15 1.8 . .
C20 C19 C18 119.0(8) . .
C20 C19 H19 120.8 . .
C18 C19 H19 120.2 . .
C21 C20 C19 121.1(8) . .
C21 C20 H20 120.1 . .
C19 C20 H20 118.9 . .
C20 C21 C22 120.1(8) . .
C20 C21 H21 118.1 . .
C22 C21 H21 121.7 . .
C21 C22 C23 120.5(8) . .
C21 C22 H22 118.8 . .
C23 C22 H22 120.7 . .
C18 C23 C22 119.1(8) . .
C18 C23 H23 121.9 . .
C22 C23 H23 118.9 . .
C25 C24 C29 118.4(8) . .
C25 C24 P1 120.7(7) . .
C29 C24 P1 120.8(6) . .
C26 C25 C24 119.5(9) . .
C26 C25 H25 120.3 . .
C24 C25 H25 120.3 . .
C27 C26 C25 121.2(9) . .
C27 C26 H26 119.4 . .
C25 C26 H26 119.4 . .
C26 C27 C28 120.8(9) . .
C26 C27 H27 119.6 . .
C28 C27 H27 119.6 . .
C29 C28 C27 118.6(10) . .
C29 C28 H28 120.7 . .
C27 C28 H28 120.7 . .
C28 C29 C24 121.5(9) . .
C28 C29 H29 119.2 . .
C24 C29 H29 119.2 . .

loop_
_geom_bond_atom_site_label_1
_geom_bond_atom_site_label_2
_geom_bond_distance
_geom_bond_site_symmetry_2
W1 O2 1.695(6) .
W1 O3 1.893(6) .
W1 O5 1.902(6) .
W1 O4 1.909(6) .
W1 O6 1.925(6) .
W1 O1 2.3281(5) .
W2 O7 1.695(6) .
W2 O10 1.920(6) 2_665
W2 O8 1.928(6) .
W2 O5 1.935(6) .
W2 O3 1.943(5) 2_665
W2 O1 2.3274(7) .
W3 O9 1.696(7) .
W3 O8 1.909(6) .
W3 O10 1.913(6) .
W3 O6 1.917(6) .
W3 O4 1.935(6) 2_665
W3 O1 2.3236(5) .
Fe1 C2 2.009(10) .
Fe1 C6 2.024(8) .
Fe1 C3 2.026(9) .
Fe1 C1 2.027(10) .
Fe1 C4 2.029(10) .
Fe1 C10 2.037(9) .
Fe1 C7 2.039(8) .
Fe1 C9 2.042(9) .
Fe1 C8 2.045(9) .
Fe1 C5 2.059(9) .
P1 C24 1.780(8) .
P1 C12 1.788(8) .
P1 C18 1.803(8) .
P1 C11 1.806(8) .
O1 W3 2.3236(5) 2_665
O1 W2 2.3274(7) 2_665
O1 W1 2.3281(5) 2_665
O3 W2 1.943(5) 2_665
O4 W3 1.935(6) 2_665
O10 W2 1.920(6) 2_665
C1 C5 1.391(14) .
C1 C2 1.403(14) .
C1 H1 0.9300 .
C2 C3 1.430(15) .
C2 H2 0.9300 .
C3 C4 1.388(15) .
C3 H3 0.9300 .
C4 C5 1.416(14) .
C4 H4 0.9300 .
C5 H5 0.9300 .
C6 C7 1.415(11) .
C6 C10 1.419(11) .
C6 C11 1.505(11) .
C7 C8 1.429(12) .
C7 H7 0.9300 .
C8 C9 1.426(13) .
C8 H8 0.9300 .
C9 C10 1.430(12) .
C9 H9 0.9300 .
C10 H10 0.9300 .
C11 H11A 0.9700 .
C11 H11B 0.9700 .
C12 C13 1.378(11) .
C12 C17 1.400(11) .
C13 C14 1.395(12) .
C13 H13 0.9366 .
C14 C15 1.391(13) .
C14 H14 0.9300 .
C15 C16 1.356(13) .
C16 C17 1.389(13) .
C16 H16 0.9309 .
C17 H17 0.9520 .
C18 C23 1.385(12) .
C18 C19 1.390(11) .
C18 H15 0.9300 .
C19 C20 1.381(12) .
C19 H19 0.9347 .
C20 C21 1.358(13) .
C20 H20 0.9387 .
C21 C22 1.369(13) .
C21 H21 0.9332 .
C22 C23 1.387(12) .
C22 H22 0.9229 .
C23 H23 0.9214 .
C24 C25 1.392(12) .
C24 C29 1.398(12) .
C25 C26 1.390(12) .
C25 H25 0.9300 .
C26 C27 1.353(14) .
C26 H26 0.9300 .
C27 C28 1.386(15) .
C27 H27 0.9300 .
C28 C29 1.382(13) .
C28 H28 0.9300 .
C29 H29 0.9300 .

loop_
_geom_torsion_atom_site_label_1
_geom_torsion_atom_site_label_2
_geom_torsion_atom_site_label_3
_geom_torsion_atom_site_label_4
_geom_torsion
_geom_torsion_site_symmetry_1
_geom_torsion_site_symmetry_4
O9 W3 O1 W3 -143(100) . 2_665
O8 W3 O1 W3 89(100) . 2_665
O10 W3 O1 W3 -92(100) . 2_665
O6 W3 O1 W3 -1(100) . 2_665
O4 W3 O1 W3 179(100) 2_665 2_665
O9 W3 O1 W2 -52(42) . 2_665
O8 W3 O1 W2 -179.19(18) . 2_665
O10 W3 O1 W2 -0.34(18) . 2_665
O6 W3 O1 W2 90.32(19) . 2_665
O4 W3 O1 W2 -89.2(2) 2_665 2_665
O9 W3 O1 W2 128(42) . .
O8 W3 O1 W2 0.81(18) . .
O10 W3 O1 W2 179.66(18) . .
O6 W3 O1 W2 -89.68(19) . .
O4 W3 O1 W2 90.8(2) 2_665 .
O9 W3 O1 W1 -142(42) . .
O8 W3 O1 W1 90.88(18) . .
O10 W3 O1 W1 -90.27(18) . .
O6 W3 O1 W1 0.39(19) . .
O4 W3 O1 W1 -179.1(2) 2_665 .
O9 W3 O1 W1 38(42) . 2_665
O8 W3 O1 W1 -89.12(18) . 2_665
O10 W3 O1 W1 89.73(18) . 2_665
O6 W3 O1 W1 -179.61(19) . 2_665
O4 W3 O1 W1 0.9(2) 2_665 2_665
O7 W2 O1 W3 -44(16) . .
O10 W2 O1 W3 179.66(18) 2_665 .
O8 W2 O1 W3 -0.80(18) . .
O5 W2 O1 W3 89.29(19) . .
O3 W2 O1 W3 -90.14(18) 2_665 .
O7 W2 O1 W3 136(16) . 2_665
O10 W2 O1 W3 -0.34(18) 2_665 2_665
O8 W2 O1 W3 179.20(18) . 2_665
O5 W2 O1 W3 -90.71(19) . 2_665
O3 W2 O1 W3 89.86(18) 2_665 2_665
O7 W2 O1 W2 150(100) . 2_665
O10 W2 O1 W2 14(100) 2_665 2_665
O8 W2 O1 W2 -166(100) . 2_665
O5 W2 O1 W2 -76(100) . 2_665
O3 W2 O1 W2 104(100) 2_665 2_665
O7 W2 O1 W1 -134(16) . .
O10 W2 O1 W1 89.60(18) 2_665 .
O8 W2 O1 W1 -90.86(18) . .
O5 W2 O1 W1 -0.77(19) . .
O3 W2 O1 W1 179.81(18) 2_665 .
O7 W2 O1 W1 46(16) . 2_665
O10 W2 O1 W1 -90.40(18) 2_665 2_665
O8 W2 O1 W1 89.14(18) . 2_665
O5 W2 O1 W1 179.23(19) . 2_665
O3 W2 O1 W1 -0.19(18) 2_665 2_665
O2 W1 O1 W3 -8(13) . .
O3 W1 O1 W3 89.91(19) . .
O5 W1 O1 W3 -89.11(19) . .
O4 W1 O1 W3 -179.1(2) . .
O6 W1 O1 W3 -0.39(19) . .
O2 W1 O1 W3 172(48) . 2_665
O3 W1 O1 W3 -90.09(19) . 2_665
O5 W1 O1 W3 90.89(19) . 2_665
O4 W1 O1 W3 0.9(2) . 2_665
O6 W1 O1 W3 179.61(19) . 2_665
O2 W1 O1 W2 -98(13) . 2_665
O3 W1 O1 W2 -0.20(19) . 2_665
O5 W1 O1 W2 -179.22(19) . 2_665
O4 W1 O1 W2 90.8(2) . 2_665
O6 W1 O1 W2 -90.50(19) . 2_665
O2 W1 O1 W2 82(13) . .
O3 W1 O1 W2 179.80(19) . .
O5 W1 O1 W2 0.78(19) . .
O4 W1 O1 W2 -89.2(2) . .
O6 W1 O1 W2 89.5(2) . .
O2 W1 O1 W1 178(100) . 2_665
O3 W1 O1 W1 -84(100) . 2_665
O5 W1 O1 W1 97(100) . 2_665
O4 W1 O1 W1 7(100) . 2_665
O6 W1 O1 W1 -174(100) . 2_665
O2 W1 O3 W2 179.1(3) . 2_665
O5 W1 O3 W2 2.3(8) . 2_665
O4 W1 O3 W2 -76.3(3) . 2_665
O6 W1 O3 W2 76.5(3) . 2_665
O1 W1 O3 W2 0.3(3) . 2_665
O2 W1 O4 W3 179.0(3) . 2_665
O3 W1 O4 W3 75.4(4) . 2_665
O5 W1 O4 W3 -77.6(4) . 2_665
O6 W1 O4 W3 -3.8(8) . 2_665
O1 W1 O4 W3 -1.2(3) . 2_665
O2 W1 O5 W2 -180.0(3) . .
O3 W1 O5 W2 -3.1(8) . .
O4 W1 O5 W2 75.7(4) . .
O6 W1 O5 W2 -77.7(3) . .
O1 W1 O5 W2 -1.1(3) . .
O7 W2 O5 W1 -179.6(4) . .
O10 W2 O5 W1 -74.9(4) 2_665 .
O8 W2 O5 W1 77.4(4) . .
O3 W2 O5 W1 2.2(7) 2_665 .
O1 W2 O5 W1 1.1(3) . .
O9 W3 O6 W1 179.2(4) . .
O8 W3 O6 W1 -77.2(4) . .
O10 W3 O6 W1 75.6(4) . .
O4 W3 O6 W1 0.5(8) 2_665 .
O1 W3 O6 W1 -0.5(3) . .
O2 W1 O6 W3 -179.6(4) . .
O3 W1 O6 W3 -76.2(4) . .
O5 W1 O6 W3 77.3(4) . .
O4 W1 O6 W3 3.2(8) . .
O1 W1 O6 W3 0.5(3) . .
O9 W3 O8 W2 179.3(3) . .
O10 W3 O8 W2 -3.5(7) . .
O6 W3 O8 W2 75.3(3) . .
O4 W3 O8 W2 -77.5(3) 2_665 .
O1 W3 O8 W2 -1.1(2) . .
O7 W2 O8 W3 -179.6(3) . .
O10 W2 O8 W3 2.0(7) 2_665 .
O5 W2 O8 W3 -74.8(3) . .
O3 W2 O8 W3 77.2(3) 2_665 .
O1 W2 O8 W3 1.1(2) . .
O9 W3 O10 W2 -179.9(3) . 2_665
O8 W3 O10 W2 2.9(7) . 2_665
O6 W3 O10 W2 -75.9(3) . 2_665
O4 W3 O10 W2 77.2(3) 2_665 2_665
O1 W3 O10 W2 0.5(2) . 2_665
C2 Fe1 C1 C5 -119.9(9) . .
C6 Fe1 C1 C5 -158.7(9) . .
C3 Fe1 C1 C5 -80.8(7) . .
C4 Fe1 C1 C5 -37.5(6) . .
C10 Fe1 C1 C5 43.8(12) . .
C7 Fe1 C1 C5 164.8(5) . .
C9 Fe1 C1 C5 79.3(7) . .
C8 Fe1 C1 C5 122.2(6) . .
C6 Fe1 C1 C2 -38.8(13) . .
C3 Fe1 C1 C2 39.1(7) . .
C4 Fe1 C1 C2 82.4(7) . .
C10 Fe1 C1 C2 163.7(9) . .
C7 Fe1 C1 C2 -75.3(7) . .
C9 Fe1 C1 C2 -160.8(6) . .
C8 Fe1 C1 C2 -117.9(7) . .
C5 Fe1 C1 C2 119.9(9) . .
C5 C1 C2 C3 -0.2(11) . .
Fe1 C1 C2 C3 -60.5(7) . .
C5 C1 C2 Fe1 60.3(7) . .
C6 Fe1 C2 C1 165.5(6) . .
C3 Fe1 C2 C1 -117.7(10) . .
C4 Fe1 C2 C1 -80.5(7) . .
C10 Fe1 C2 C1 -162.1(10) . .
C7 Fe1 C2 C1 123.6(6) . .
C9 Fe1 C2 C1 47.1(14) . .
C8 Fe1 C2 C1 81.2(7) . .
C5 Fe1 C2 C1 -36.8(6) . .
C6 Fe1 C2 C3 -76.8(8) . .
C1 Fe1 C2 C3 117.7(10) . .
C4 Fe1 C2 C3 37.2(7) . .
C10 Fe1 C2 C3 -44.3(15) . .
C7 Fe1 C2 C3 -118.7(7) . .
C9 Fe1 C2 C3 164.8(10) . .
C8 Fe1 C2 C3 -161.1(7) . .
C5 Fe1 C2 C3 80.9(7) . .
C1 C2 C3 C4 1.3(11) . .
Fe1 C2 C3 C4 -59.5(7) . .
C1 C2 C3 Fe1 60.8(7) . .
C2 Fe1 C3 C4 119.1(10) . .
C6 Fe1 C3 C4 -119.1(6) . .
C1 Fe1 C3 C4 80.7(7) . .
C10 Fe1 C3 C4 -77.5(7) . .
C7 Fe1 C3 C4 -160.8(6) . .
C9 Fe1 C3 C4 -44.5(15) . .
C8 Fe1 C3 C4 166.8(10) . .
C5 Fe1 C3 C4 37.7(7) . .
C6 Fe1 C3 C2 121.8(7) . .
C1 Fe1 C3 C2 -38.3(7) . .
C4 Fe1 C3 C2 -119.1(10) . .
C10 Fe1 C3 C2 163.4(6) . .
C7 Fe1 C3 C2 80.1(7) . .
C9 Fe1 C3 C2 -163.6(11) . .
C8 Fe1 C3 C2 47.8(14) . .
C5 Fe1 C3 C2 -81.4(7) . .
C2 C3 C4 C5 -1.8(11) . .
Fe1 C3 C4 C5 -60.4(7) . .
C2 C3 C4 Fe1 58.6(7) . .
C2 Fe1 C4 C3 -38.5(6) . .
C6 Fe1 C4 C3 78.1(7) . .
C1 Fe1 C4 C3 -82.4(7) . .
C10 Fe1 C4 C3 120.6(6) . .
C7 Fe1 C4 C3 45.2(14) . .
C9 Fe1 C4 C3 162.7(6) . .
C8 Fe1 C4 C3 -165.2(11) . .
C5 Fe1 C4 C3 -119.3(10) . .
C2 Fe1 C4 C5 80.8(7) . .
C6 Fe1 C4 C5 -162.6(6) . .
C3 Fe1 C4 C5 119.3(10) . .
C1 Fe1 C4 C5 36.9(6) . .
C10 Fe1 C4 C5 -120.1(7) . .
C7 Fe1 C4 C5 164.5(9) . .
C9 Fe1 C4 C5 -77.9(8) . .
C8 Fe1 C4 C5 -45.8(16) . .
C2 C1 C5 C4 -0.9(11) . .
Fe1 C1 C5 C4 57.9(7) . .
C2 C1 C5 Fe1 -58.8(7) . .
C3 C4 C5 C1 1.7(11) . .
Fe1 C4 C5 C1 -58.1(7) . .
C3 C4 C5 Fe1 59.8(7) . .
C2 Fe1 C5 C1 37.5(6) . .
C6 Fe1 C5 C1 161.6(8) . .
C3 Fe1 C5 C1 82.5(7) . .
C4 Fe1 C5 C1 119.8(9) . .
C10 Fe1 C5 C1 -161.9(6) . .
C7 Fe1 C5 C1 -41.5(15) . .
C9 Fe1 C5 C1 -119.1(6) . .
C8 Fe1 C5 C1 -77.0(7) . .
C2 Fe1 C5 C4 -82.2(7) . .
C6 Fe1 C5 C4 41.9(13) . .
C3 Fe1 C5 C4 -37.3(7) . .
C1 Fe1 C5 C4 -119.8(9) . .
C10 Fe1 C5 C4 78.3(8) . .
C7 Fe1 C5 C4 -161.2(11) . .
C9 Fe1 C5 C4 121.2(7) . .
C8 Fe1 C5 C4 163.2(7) . .
C2 Fe1 C6 C7 -77.7(6) . .
C3 Fe1 C6 C7 -119.9(6) . .
C1 Fe1 C6 C7 -48.5(12) . .
C4 Fe1 C6 C7 -160.9(6) . .
C10 Fe1 C6 C7 118.7(7) . .
C9 Fe1 C6 C7 81.4(5) . .
C8 Fe1 C6 C7 37.6(5) . .
C5 Fe1 C6 C7 168.7(9) . .
C2 Fe1 C6 C10 163.6(6) . .
C3 Fe1 C6 C10 121.4(6) . .
C1 Fe1 C6 C10 -167.2(10) . .
C4 Fe1 C6 C10 80.4(6) . .
C7 Fe1 C6 C10 -118.7(7) . .
C9 Fe1 C6 C10 -37.3(5) . .
C8 Fe1 C6 C10 -81.1(6) . .
C5 Fe1 C6 C10 50.0(11) . .
C2 Fe1 C6 C11 43.3(8) . .
C3 Fe1 C6 C11 1.0(8) . .
C1 Fe1 C6 C11 72.4(13) . .
C4 Fe1 C6 C11 -40.0(8) . .
C10 Fe1 C6 C11 -120.4(8) . .
C7 Fe1 C6 C11 120.9(9) . .
C9 Fe1 C6 C11 -157.7(7) . .
C8 Fe1 C6 C11 158.5(7) . .
C5 Fe1 C6 C11 -70.4(12) . .
C10 C6 C7 C8 1.1(10) . .
C11 C6 C7 C8 -174.3(8) . .
Fe1 C6 C7 C8 -59.0(6) . .
C10 C6 C7 Fe1 60.1(6) . .
C11 C6 C7 Fe1 -115.3(8) . .
C2 Fe1 C7 C6 121.0(6) . .
C3 Fe1 C7 C6 77.9(6) . .
C1 Fe1 C7 C6 162.3(5) . .
C4 Fe1 C7 C6 45.5(12) . .
C10 Fe1 C7 C6 -38.1(5) . .
C9 Fe1 C7 C6 -82.3(5) . .
C8 Fe1 C7 C6 -119.8(7) . .
C5 Fe1 C7 C6 -166.7(11) . .
C2 Fe1 C7 C8 -119.2(6) . .
C6 Fe1 C7 C8 119.8(7) . .
C3 Fe1 C7 C8 -162.3(6) . .
C1 Fe1 C7 C8 -77.9(7) . .
C4 Fe1 C7 C8 165.2(10) . .
C10 Fe1 C7 C8 81.7(6) . .
C9 Fe1 C7 C8 37.4(5) . .
C5 Fe1 C7 C8 -46.9(14) . .
C6 C7 C8 C9 -0.2(10) . .
Fe1 C7 C8 C9 -58.8(6) . .
C6 C7 C8 Fe1 58.5(6) . .
C2 Fe1 C8 C9 -160.9(6) . .
C6 Fe1 C8 C9 82.4(6) . .
C3 Fe1 C8 C9 163.7(10) . .
C1 Fe1 C8 C9 -118.2(6) . .
C4 Fe1 C8 C9 -42.6(15) . .
C10 Fe1 C8 C9 38.3(5) . .
C7 Fe1 C8 C9 119.8(8) . .
C5 Fe1 C8 C9 -77.0(7) . .
C2 Fe1 C8 C7 79.3(7) . .
C6 Fe1 C8 C7 -37.4(5) . .
C3 Fe1 C8 C7 43.9(13) . .
C1 Fe1 C8 C7 122.0(6) . .
C4 Fe1 C8 C7 -162.3(12) . .
C10 Fe1 C8 C7 -81.4(6) . .
C9 Fe1 C8 C7 -119.8(8) . .
C5 Fe1 C8 C7 163.2(6) . .
C7 C8 C9 C10 -0.7(10) . .
Fe1 C8 C9 C10 -59.4(6) . .
C7 C8 C9 Fe1 58.7(6) . .
C2 Fe1 C9 C8 46.8(14) . .
C6 Fe1 C9 C8 -81.3(6) . .
C3 Fe1 C9 C8 -162.8(11) . .
C1 Fe1 C9 C8 81.1(7) . .
C4 Fe1 C9 C8 164.4(6) . .
C10 Fe1 C9 C8 -118.5(8) . .
C7 Fe1 C9 C8 -37.6(5) . .
C5 Fe1 C9 C8 122.5(6) . .
C2 Fe1 C9 C10 165.2(10) . .
C6 Fe1 C9 C10 37.1(5) . .
C3 Fe1 C9 C10 -44.3(14) . .
C1 Fe1 C9 C10 -160.5(6) . .
C4 Fe1 C9 C10 -77.1(7) . .
C7 Fe1 C9 C10 80.9(6) . .
C8 Fe1 C9 C10 118.5(8) . .
C5 Fe1 C9 C10 -119.1(6) . .
C7 C6 C10 C9 -1.6(10) . .
C11 C6 C10 C9 173.8(8) . .
Fe1 C6 C10 C9 58.6(6) . .
C7 C6 C10 Fe1 -60.2(6) . .
C11 C6 C10 Fe1 115.2(8) . .
C8 C9 C10 C6 1.4(10) . .
Fe1 C9 C10 C6 -58.2(6) . .
C8 C9 C10 Fe1 59.6(6) . .
C2 Fe1 C10 C6 -43.3(14) . .
C3 Fe1 C10 C6 -76.7(7) . .
C1 Fe1 C10 C6 168.7(9) . .
C4 Fe1 C10 C6 -117.8(5) . .
C7 Fe1 C10 C6 38.0(5) . .
C9 Fe1 C10 C6 120.3(7) . .
C8 Fe1 C10 C6 82.2(5) . .
C5 Fe1 C10 C6 -159.6(5) . .
C2 Fe1 C10 C9 -163.6(12) . .
C6 Fe1 C10 C9 -120.3(7) . .
C3 Fe1 C10 C9 163.0(6) . .
C1 Fe1 C10 C9 48.4(12) . .
C4 Fe1 C10 C9 121.8(6) . .
C7 Fe1 C10 C9 -82.3(6) . .
C8 Fe1 C10 C9 -38.2(5) . .
C5 Fe1 C10 C9 80.1(6) . .
C7 C6 C11 P1 -105.2(9) . .
C10 C6 C11 P1 80.2(10) . .
Fe1 C6 C11 P1 167.3(4) . .
C24 P1 C11 C6 67.0(7) . .
C12 P1 C11 C6 -56.7(7) . .
C18 P1 C11 C6 -172.6(6) . .
C24 P1 C12 C13 -6.4(9) . .
C18 P1 C12 C13 -127.7(7) . .
C11 P1 C12 C13 116.9(8) . .
C24 P1 C12 C17 174.9(7) . .
C18 P1 C12 C17 53.6(8) . .
C11 P1 C12 C17 -61.8(8) . .
C17 C12 C13 C14 0.2(14) . .
P1 C12 C13 C14 -178.5(7) . .
C12 C13 C14 C15 -0.8(15) . .
C13 C14 C15 C16 0.4(15) . .
C14 C15 C16 C17 0.5(16) . .
C15 C16 C17 C12 -1.1(16) . .
C13 C12 C17 C16 0.7(14) . .
P1 C12 C17 C16 179.4(8) . .
C24 P1 C18 C23 -79.2(8) . .
C12 P1 C18 C23 43.2(8) . .
C11 P1 C18 C23 159.6(7) . .
C24 P1 C18 C19 102.6(7) . .
C12 P1 C18 C19 -134.9(7) . .
C11 P1 C18 C19 -18.5(8) . .
C23 C18 C19 C20 0.1(14) . .
P1 C18 C19 C20 178.2(7) . .
C18 C19 C20 C21 -1.0(15) . .
C19 C20 C21 C22 0.6(16) . .
C20 C21 C22 C23 0.6(16) . .
C19 C18 C23 C22 1.1(14) . .
P1 C18 C23 C22 -177.0(7) . .
C21 C22 C23 C18 -1.5(15) . .
C12 P1 C24 C25 72.1(8) . .
C18 P1 C24 C25 -167.9(7) . .
C11 P1 C24 C25 -49.5(8) . .
C12 P1 C24 C29 -108.4(8) . .
C18 P1 C24 C29 11.5(9) . .
C11 P1 C24 C29 130.0(8) . .
C29 C24 C25 C26 -1.5(14) . .
P1 C24 C25 C26 178.0(7) . .
C24 C25 C26 C27 1.5(15) . .
C25 C26 C27 C28 0.3(17) . .
C26 C27 C28 C29 -2.0(18) . .
C27 C28 C29 C24 1.9(17) . .
C25 C24 C29 C28 -0.2(15) . .
P1 C24 C29 C28 -179.6(8) . .
